data_2105483
loop_
_publ_author_name
'Jones, Peter G.'
'Taouss, Christina'
'Teschmit, Nicole'
'Thomas, Lena'

_publ_section_title
;
 Methylthioureas and their morpholine and dioxane adducts;
 hydrogen-bonding patterns
;
_journal_coeditor_code GP5065
_journal_issue 4
_journal_name_full 'Acta Crystallographica Section B'
_journal_page_first 405
_journal_page_last 413
_journal_paper_doi 10.1107/S2052519213013481
_journal_volume 69
_journal_year 2013
_chemical_formula_sum 'C5 H12 N2 O S'
_chemical_formula_weight 148.23
_space_group_IT_number 2
_symmetry_cell_setting triclinic
_symmetry_space_group_name_Hall '-P 1'
_symmetry_space_group_name_H-M 'P -1'
_atom_sites_solution_hydrogens geom
_atom_sites_solution_primary direct
_atom_sites_solution_secondary difmap
_audit_creation_method SHELXL-97
_cell_angle_alpha 106.676(5)
_cell_angle_beta 105.448(5)
_cell_angle_gamma 90.679(4)
_cell_formula_units_Z 2
_cell_length_a 6.8470(4)
_cell_length_b 7.0982(4)
_cell_length_c 8.6412(3)
_cell_measurement_reflns_used 9890
_cell_measurement_temperature 100(2)
_cell_measurement_theta_max 30.7755
_cell_measurement_theta_min 2.5592
_cell_volume 386.00(4)
_computing_cell_refinement
;
CrysAlisPro, Oxford Diffraction Ltd.,
Version 1.171.35.19 (release 27-10-2011 CrysAlis171 .NET)
(compiled Oct 27 2011,15:02:11)
;
_computing_data_collection
;
CrysAlisPro, Oxford Diffraction Ltd.,
Version 1.171.35.19 (release 27-10-2011 CrysAlis171 .NET)
(compiled Oct 27 2011,15:02:11)
;
_computing_data_reduction
;
CrysAlisPro, Oxford Diffraction Ltd.,
Version 1.171.35.19 (release 27-10-2011 CrysAlis171 .NET)
(compiled Oct 27 2011,15:02:11)
;
_computing_molecular_graphics 'Bruker XP'
_computing_publication_material SHELXL-97
_computing_structure_refinement 'SHELXL-97 (Sheldrick, 1997)'
_computing_structure_solution 'SHELXS-97 (Sheldrick, 1990)'
_diffrn_ambient_temperature 100(2)
_diffrn_detector_area_resol_mean 16.1419
_diffrn_measured_fraction_theta_full 0.977
_diffrn_measured_fraction_theta_max 0.929
_diffrn_measurement_device_type 'Oxford Diffraction Xcalibur, Eos'
_diffrn_measurement_method \w-scan
_diffrn_radiation_monochromator graphite
_diffrn_radiation_source 'Enhance (Mo) X-ray Source'
_diffrn_radiation_type MoK\a
_diffrn_radiation_wavelength 0.71073
_diffrn_reflns_av_R_equivalents 0.0213
_diffrn_reflns_av_sigmaI/netI 0.0121
_diffrn_reflns_limit_h_max 9
_diffrn_reflns_limit_h_min -9
_diffrn_reflns_limit_k_max 10
_diffrn_reflns_limit_k_min -10
_diffrn_reflns_limit_l_max 12
_diffrn_reflns_limit_l_min -12
_diffrn_reflns_number 19849
_diffrn_reflns_theta_full 30.00
_diffrn_reflns_theta_max 30.84
_diffrn_reflns_theta_min 2.56
_exptl_absorpt_coefficient_mu 0.346
_exptl_absorpt_correction_T_max 1.00000
_exptl_absorpt_correction_T_min 0.96273
_exptl_absorpt_correction_type multi-scan
_exptl_absorpt_process_details
;
CrysAlisPro, Oxford Diffraction Ltd.,
Version 1.171.35.19 (release 27-10-2011 CrysAlis171 .NET)
(compiled Oct 27 2011,15:02:11)
;
_exptl_crystal_colour colourless
_exptl_crystal_density_diffrn 1.275
_exptl_crystal_density_method 'not measured'
_exptl_crystal_description irregular
_exptl_crystal_F_000 160
_exptl_crystal_size_max 0.40
_exptl_crystal_size_mid 0.40
_exptl_crystal_size_min 0.30
_refine_diff_density_max 0.414
_refine_diff_density_min -0.186
_refine_ls_extinction_method none
_refine_ls_goodness_of_fit_ref 1.059
_refine_ls_hydrogen_treatment mixed
_refine_ls_matrix_type full
_refine_ls_number_parameters 92
_refine_ls_number_reflns 2261
_refine_ls_number_restraints 0
_refine_ls_restrained_S_all 1.059
_refine_ls_R_factor_all 0.0242
_refine_ls_R_factor_gt 0.0228
_refine_ls_shift/su_max 0.001
_refine_ls_shift/su_mean 0.000
_refine_ls_structure_factor_coef Fsqd
_refine_ls_weighting_details 'calc w=1/[\s^2^(Fo^2^)+(0.0286P)^2^+0.1049P] where P=(Fo^2^+2Fc^2^)/3'
_refine_ls_weighting_scheme calc
_refine_ls_wR_factor_gt 0.0590
_refine_ls_wR_factor_ref 0.0598
_reflns_number_gt 2152
_reflns_number_total 2261
_reflns_threshold_expression >2sigma(I)
_cod_data_source_file gp5065.cif
_cod_data_source_block laerche
_cod_original_cell_volume 386.00(3)
_cod_database_code 2105483
_cod_database_fobs_code 2105483

loop_
_symmetry_equiv_pos_as_xyz
'x, y, z'
'-x, -y, -z'

loop_
_atom_site_type_symbol
_atom_site_label
_atom_site_fract_x
_atom_site_fract_y
_atom_site_fract_z
_atom_site_U_iso_or_equiv
_atom_site_adp_type
_atom_site_calc_flag
_atom_site_refinement_flags
_atom_site_occupancy
_atom_site_symmetry_multiplicity
S S1 0.79400(3) 0.65322(3) 0.83621(2) 0.01647(7) Uani d . 1 1
N N1 0.73593(10) 0.32910(10) 0.91781(9) 0.01514(13) Uani d . 1 1
H H01 0.858(2) 0.3589(18) 0.9756(15) 0.023(3) Uiso d . 1 1
C C11 0.62755(12) 0.16044(12) 0.93232(11) 0.01757(15) Uani d . 1 1
H H11A 0.5127 0.2041 0.9767 0.026 Uiso calc R 1 1
H H11B 0.7201 0.1010 1.0089 0.026 Uiso calc R 1 1
H H11C 0.5769 0.0625 0.8211 0.026 Uiso calc R 1 1
C C2 0.65055(11) 0.45281(11) 0.83380(9) 0.01311(14) Uani d . 1 1
N N3 0.45272(10) 0.41150(10) 0.74971(9) 0.01643(14) Uani d . 1 1
H H03 0.3923(18) 0.3048(19) 0.7456(15) 0.022(3) Uiso d . 1 1
C C31 0.33183(13) 0.53097(13) 0.65536(11) 0.02079(17) Uani d . 1 1
H H31A 0.3998 0.6652 0.6934 0.031 Uiso calc R 1 1
H H31B 0.1968 0.5359 0.6741 0.031 Uiso calc R 1 1
H H31C 0.3177 0.4722 0.5351 0.031 Uiso calc R 1 1
O O1 0.19088(9) 0.03915(10) 0.62293(8) 0.02009(13) Uani d . 1 1
C C3 0.17228(13) -0.05756(15) 0.44879(11) 0.02394(18) Uani d . 1 1
H H3A 0.1566 -0.2025 0.4267 0.029 Uiso calc R 1 1
H H3B 0.2976 -0.0235 0.4221 0.029 Uiso calc R 1 1
C C4 0.00908(13) -0.00422(13) 0.66256(11) 0.01956(16) Uani d . 1 1
H H4A 0.0218 0.0667 0.7821 0.023 Uiso calc R 1 1
H H4B -0.0109 -0.1477 0.6463 0.023 Uiso calc R 1 1

loop_
_atom_site_aniso_label
_atom_site_aniso_U_11
_atom_site_aniso_U_22
_atom_site_aniso_U_33
_atom_site_aniso_U_12
_atom_site_aniso_U_13
_atom_site_aniso_U_23
S1 0.01465(10) 0.01487(10) 0.01981(11) -0.00181(7) 0.00210(7) 0.00777(7)
N1 0.0116(3) 0.0145(3) 0.0192(3) -0.0004(2) 0.0019(2) 0.0071(2)
C11 0.0169(3) 0.0148(3) 0.0221(4) -0.0006(3) 0.0046(3) 0.0082(3)
C2 0.0134(3) 0.0126(3) 0.0127(3) 0.0012(2) 0.0044(3) 0.0022(3)
N3 0.0129(3) 0.0150(3) 0.0199(3) -0.0007(2) 0.0009(2) 0.0064(3)
C31 0.0165(4) 0.0218(4) 0.0213(4) 0.0024(3) -0.0015(3) 0.0085(3)
O1 0.0137(3) 0.0267(3) 0.0164(3) -0.0035(2) 0.0013(2) 0.0042(2)
C3 0.0165(4) 0.0363(5) 0.0183(4) 0.0047(3) 0.0060(3) 0.0059(3)
C4 0.0182(4) 0.0252(4) 0.0160(4) -0.0010(3) 0.0051(3) 0.0073(3)

loop_
_atom_type_symbol
_atom_type_description
_atom_type_scat_dispersion_real
_atom_type_scat_dispersion_imag
_atom_type_scat_source
C C 0.0033 0.0016 'International Tables Vol C Tables 4.2.6.8 and 6.1.1.4'
H H 0.0000 0.0000 'International Tables Vol C Tables 4.2.6.8 and 6.1.1.4'
N N 0.0061 0.0033 'International Tables Vol C Tables 4.2.6.8 and 6.1.1.4'
O O 0.0106 0.0060 'International Tables Vol C Tables 4.2.6.8 and 6.1.1.4'
S S 0.1246 0.1234 'International Tables Vol C Tables 4.2.6.8 and 6.1.1.4'

loop_
_geom_angle_atom_site_label_1
_geom_angle_atom_site_label_2
_geom_angle_atom_site_label_3
_geom_angle_site_symmetry_1
_geom_angle_site_symmetry_3
_geom_angle
C2 N1 C11 . . 124.91(7)
N1 C2 N3 . . 117.26(7)
N1 C2 S1 . . 119.96(6)
N3 C2 S1 . . 122.79(6)
C2 N3 C31 . . 125.38(7)
C4 O1 C3 . . 110.26(6)
O1 C3 C4 . 2_556 110.70(7)
O1 C4 C3 . 2_556 110.34(7)
C2 N1 H01 . . 117.3(8)
C11 N1 H01 . . 117.4(8)
N1 C11 H11A . . 109.5
N1 C11 H11B . . 109.5
H11A C11 H11B . . 109.5
N1 C11 H11C . . 109.5
H11A C11 H11C . . 109.5
H11B C11 H11C . . 109.5
C2 N3 H03 . . 118.5(8)
C31 N3 H03 . . 116.0(8)
N3 C31 H31A . . 109.5
N3 C31 H31B . . 109.5
H31A C31 H31B . . 109.5
N3 C31 H31C . . 109.5
H31A C31 H31C . . 109.5
H31B C31 H31C . . 109.5
O1 C3 H3A . . 109.5
C4 C3 H3A 2_556 . 109.5
O1 C3 H3B . . 109.5
C4 C3 H3B 2_556 . 109.5
H3A C3 H3B . . 108.1
O1 C4 H4A . . 109.6
C3 C4 H4A 2_556 . 109.6
O1 C4 H4B . . 109.6
C3 C4 H4B 2_556 . 109.6
H4A C4 H4B . . 108.1

loop_
_geom_bond_atom_site_label_1
_geom_bond_atom_site_label_2
_geom_bond_site_symmetry_2
_geom_bond_distance
S1 C2 . 1.7110(8)
N1 C2 . 1.3386(10)
N1 C11 . 1.4541(10)
C2 N3 . 1.3389(10)
N3 C31 . 1.4571(11)
O1 C4 . 1.4283(10)
O1 C3 . 1.4335(11)
C3 C4 2_556 1.5095(12)
C4 C3 2_556 1.5096(12)
N1 H01 . 0.840(13)
C11 H11A . 0.9800
C11 H11B . 0.9800
C11 H11C . 0.9800
N3 H03 . 0.845(13)
C31 H31A . 0.9800
C31 H31B . 0.9800
C31 H31C . 0.9800
C3 H3A . 0.9900
C3 H3B . 0.9900
C4 H4A . 0.9900
C4 H4B . 0.9900

loop_
_geom_hbond_atom_site_label_D
_geom_hbond_atom_site_label_H
_geom_hbond_atom_site_label_A
_geom_hbond_site_symmetry_A
_geom_hbond_distance_DH
_geom_hbond_distance_HA
_geom_hbond_distance_DA
_geom_hbond_angle_DHA
N1 H01 S1 2_767 0.840(13) 2.520(13) 3.3295(7) 162.2(11)
N3 H03 O1 . 0.845(13) 2.143(13) 2.9290(9) 154.4(11)

loop_
_geom_torsion_atom_site_label_1
_geom_torsion_atom_site_label_2
_geom_torsion_atom_site_label_3
_geom_torsion_atom_site_label_4
_geom_torsion_site_symmetry_4
_geom_torsion
C11 N1 C2 N3 . -3.70(11)
C11 N1 C2 S1 . 176.59(6)
N1 C2 N3 C31 . 178.10(8)
S1 C2 N3 C31 . -2.20(11)
C4 O1 C3 C4 2_556 57.62(10)
C3 O1 C4 C3 2_556 -57.41(10)
